data_9005699
loop_
_publ_author_name
'Ertl, A.'
'Pertlik, F.'
'Prem, M.'
'Post, J. E.'
'Kim, S. J.'
'Brandstatter, F.'
'Schuster, R.'

_publ_section_title
;
 Rancieite crystals from Friesach, Carinthia, Austria
 Note: Birnessite group
;
_journal_name_full 'European Journal of Mineralogy'
_journal_page_first 163
_journal_page_last 172
_journal_paper_doi 10.1127/0935-1221/2005/0017-0163
_journal_volume 17
_journal_year 2005
_chemical_compound_source 'Friesach, Carinthia, Austria'
_chemical_formula_sum 'Ca1.59 Mn0.167 O2.187'
_chemical_name_mineral Rancieite
_space_group_IT_number 147
_symmetry_space_group_name_Hall '-P 3'
_symmetry_space_group_name_H-M 'P -3'
_cell_angle_alpha 90
_cell_angle_beta 90
_cell_angle_gamma 120
_cell_length_a 2.845
_cell_length_b 2.845
_cell_length_c 7.485
_cell_formula_units_Z 1
_cell_volume 52.467
_database_code_amcsd 0007090
_exptl_crystal_density_diffrn 3.414
_cod_original_formula_sum 'Ca1.59 Mn.167 O2.187'
_cod_database_code 9005699

loop_
_space_group_symop_operation_xyz
x,y,z
y,-x+y,-z
-x+y,-x,z
-x,-y,-z
-y,x-y,z
x-y,x,-z

loop_
_atom_site_label
_atom_site_fract_x
_atom_site_fract_y
_atom_site_fract_z
_atom_site_occupancy
_atom_site_U_iso_or_equiv
Ca 0.50000 0.00000 0.50000 0.53000 0.01773
Mn4+ 0.00000 0.00000 0.00000 0.16667 0.01773
O1 0.33333 0.66667 0.14000 0.33333 0.01773
O2 0.00000 0.00000 0.50000 0.32000 0.01773
O3 0.66667 0.33333 0.38000 0.60000 0.01773

loop_
_cod_related_entry_id
_cod_related_entry_database
_cod_related_entry_code
1 AMCSD 0007090
